data_4500831
loop_
_publ_author_name
'Thu\'ery, Pierre'

_publ_section_title
;
 Uranyl Ion Complexation by Aliphatic Dicarboxylic Acids in the Presence
 of Cucurbiturils as Additional Ligands or Structure-Directing Agents
;
_journal_issue 6
_journal_name_full 'Crystal Growth &amp; Design'
_journal_page_first 2606
_journal_paper_doi 10.1021/cg200349p
_journal_volume 11
_journal_year 2011
_chemical_formula_sum 'C58 H92 N26 O37 U4'
_chemical_formula_weight 2697.70
_space_group_IT_number 2
_symmetry_cell_setting triclinic
_symmetry_space_group_name_Hall '-P 1'
_symmetry_space_group_name_H-M 'P -1'
_atom_sites_solution_hydrogens geom
_atom_sites_solution_primary direct
_atom_sites_solution_secondary difmap
_audit_creation_method SHELXL-97
_cell_angle_alpha 72.3740(10)
_cell_angle_beta 86.5050(10)
_cell_angle_gamma 89.934(2)
_cell_formula_units_Z 1
_cell_length_a 10.8119(3)
_cell_length_b 13.8031(3)
_cell_length_c 15.1715(4)
_cell_measurement_reflns_used 110669
_cell_measurement_temperature 150(2)
_cell_measurement_theta_max 25.68
_cell_measurement_theta_min 2.28
_cell_volume 2153.50(10)
_computing_cell_refinement 'HKL2000 (Otwinowski & Minor, 1997)'
_computing_data_collection 'COLLECT (Nonius, 1998)'
_computing_data_reduction 'HKL2000 (Otwinowski & Minor, 1997)'
_computing_molecular_graphics 'SHELXTL (Sheldrick, 2008)'
_computing_publication_material 'SHELXTL (Sheldrick, 2008); PLATON (Spek, 2003)'
_computing_structure_refinement 'SHELXL-97 (Sheldrick, 2008)'
_computing_structure_solution 'SHELXS-97 (Sheldrick, 2008)'
_diffrn_ambient_temperature 150(2)
_diffrn_measured_fraction_theta_full 0.996
_diffrn_measured_fraction_theta_max 0.996
_diffrn_measurement_device_type 'Nonius Kappa-CCD area-detector diffractometer'
_diffrn_measurement_method 'two \f and ten \w scans with 1\% steps (1334 frames)'
_diffrn_radiation_monochromator graphite
_diffrn_radiation_source 'fine-focus sealed tube'
_diffrn_radiation_type MoK\a
_diffrn_radiation_wavelength 0.71073
_diffrn_reflns_av_R_equivalents 0.0768
_diffrn_reflns_av_sigmaI/netI 0.0808
_diffrn_reflns_limit_h_max 13
_diffrn_reflns_limit_h_min -13
_diffrn_reflns_limit_k_max 16
_diffrn_reflns_limit_k_min -16
_diffrn_reflns_limit_l_max 18
_diffrn_reflns_limit_l_min -18
_diffrn_reflns_number 110669
_diffrn_reflns_theta_full 25.68
_diffrn_reflns_theta_max 25.68
_diffrn_reflns_theta_min 2.28
_diffrn_standards_decay_% 0
_diffrn_standards_interval_time 0
_diffrn_standards_number 0
_exptl_absorpt_coefficient_mu 7.599
_exptl_absorpt_correction_T_max 0.634
_exptl_absorpt_correction_T_min 0.388
_exptl_absorpt_correction_type multi-scan
_exptl_absorpt_process_details 'SCALEPACK (Otwinowski & Minor, 1997)'
_exptl_crystal_colour 'translucent light yellow'
_exptl_crystal_density_diffrn 2.080
_exptl_crystal_density_method 'not measured'
_exptl_crystal_description platelet
_exptl_crystal_F_000 1286
_exptl_crystal_size_max 0.17
_exptl_crystal_size_mid 0.17
_exptl_crystal_size_min 0.06
_refine_diff_density_max 3.961
_refine_diff_density_min -1.801
_refine_diff_density_rms 0.204
_refine_ls_extinction_method none
_refine_ls_goodness_of_fit_ref 1.100
_refine_ls_hydrogen_treatment constr
_refine_ls_matrix_type full
_refine_ls_number_parameters 579
_refine_ls_number_reflns 8128
_refine_ls_number_restraints 18
_refine_ls_restrained_S_all 1.101
_refine_ls_R_factor_all 0.0490
_refine_ls_R_factor_gt 0.0422
_refine_ls_shift/su_max 0.001
_refine_ls_shift/su_mean 0.000
_refine_ls_structure_factor_coef Fsqd
_refine_ls_weighting_details 'calc w=1/[\s^2^(Fo^2^)+(0.0324P)^2^+14.8520P] where P=(Fo^2^+2Fc^2^)/3'
_refine_ls_weighting_scheme calc
_refine_ls_wR_factor_gt 0.1143
_refine_ls_wR_factor_ref 0.1170
_reflns_number_gt 7014
_reflns_number_total 8128
_reflns_threshold_expression >2sigma(I)
_cod_data_source_file cg200349p_si_002.cif
_cod_data_source_block 2
_cod_database_code 4500831

loop_
_symmetry_equiv_pos_as_xyz
'x, y, z'
'-x, -y, -z'

loop_
_atom_site_label
_atom_site_type_symbol
_atom_site_fract_x
_atom_site_fract_y
_atom_site_fract_z
_atom_site_U_iso_or_equiv
_atom_site_adp_type
_atom_site_occupancy
_atom_site_symmetry_multiplicity
_atom_site_calc_flag
_atom_site_refinement_flags
U1 U 0.37425(3) 0.06885(2) 0.544325(19) 0.02342(10) Uani 1 1 d .
U2 U 0.40249(3) 0.15084(2) 0.284632(19) 0.02671(10) Uani 1 1 d .
O1 O 0.2561(6) -0.0223(5) 0.5436(4) 0.0322(14) Uani 1 1 d .
O2 O 0.4793(6) 0.1652(5) 0.5514(4) 0.0340(14) Uani 1 1 d .
O3 O 0.2862(7) 0.0585(5) 0.2813(5) 0.0421(16) Uani 1 1 d .
O4 O 0.5139(6) 0.2486(5) 0.2811(4) 0.0369(15) Uani 1 1 d .
O5 O 0.4794(6) 0.0517(5) 0.4126(4) 0.0327(15) Uani 1 1 d .
O6 O 0.2895(6) 0.1787(4) 0.4082(4) 0.0290(13) Uani 1 1 d .
H6 H 0.2011 0.1698 0.4182 0.035 Uiso 1 1 d R
O7 O 0.2516(7) 0.2837(5) 0.2167(4) 0.0451(17) Uani 1 1 d .
O8 O 0.3702(7) 0.2350(5) 0.1168(4) 0.0471(18) Uani 1 1 d .
O9 O 0.3195(6) 1.0213(6) -0.2927(4) 0.050(2) Uani 1 1 d .
O10 O 0.4573(7) 0.9309(6) -0.2067(4) 0.052(2) Uani 1 1 d .
O11 O 0.2072(5) 0.1829(4) 0.5799(4) 0.0266(12) Uani 1 1 d .
O12 O -0.1910(5) 0.3414(5) 0.7911(4) 0.0347(14) Uani 1 1 d .
O13 O 0.0278(6) 0.1963(5) 0.4045(4) 0.0361(15) Uani 1 1 d .
O14 O -0.3833(6) 0.3623(5) 0.6255(4) 0.0359(15) Uani 1 1 d .
O15 O 0.0202(5) 0.4524(5) 0.2145(4) 0.0344(14) Uani 1 1 d .
O16 O -0.3510(5) 0.5932(5) 0.4452(4) 0.0324(14) Uani 1 1 d .
O17 O -0.4638(7) 0.3488(7) 0.8075(5) 0.059(2) Uani 1 1 d .
H17A H -0.3854 0.3411 0.8280 0.071 Uiso 1 1 d R
H17B H -0.4435 0.3442 0.7527 0.071 Uiso 1 1 d R
O18 O 0.334(2) 0.0230(17) 0.0786(13) 0.092(6) Uani 0.50 1 d PU
O19A O 0.390(2) 0.2011(16) -0.0514(13) 0.089(6) Uani 0.50 1 d PU
O19B O 0.4841(18) 0.1309(16) -0.1100(13) 0.080(5) Uani 0.50 1 d PU
N1 N 0.1942(9) 0.3813(7) 0.3692(8) 0.069(3) Uani 1 1 d .
H1A H 0.2045 0.3204 0.3955 0.082 Uiso 1 1 d R
H1B H 0.1433 0.3915 0.3244 0.082 Uiso 1 1 d R
N2 N 0.1668(6) 0.2068(5) 0.7225(5) 0.0286(15) Uani 1 1 d .
N3 N 0.0238(6) 0.1331(5) 0.6653(5) 0.0284(15) Uani 1 1 d .
N4 N -0.1394(6) 0.1966(5) 0.7525(5) 0.0285(15) Uani 1 1 d .
N5 N 0.0064(6) 0.2770(5) 0.8038(5) 0.0267(15) Uani 1 1 d .
N6 N -0.1063(6) 0.1580(5) 0.5356(5) 0.0291(15) Uani 1 1 d .
N7 N -0.1682(6) 0.2602(5) 0.4033(5) 0.0279(15) Uani 1 1 d .
N8 N -0.3269(6) 0.3251(5) 0.4899(5) 0.0258(14) Uani 1 1 d .
N9 N -0.2680(7) 0.2241(5) 0.6220(5) 0.0296(16) Uani 1 1 d .
N10 N -0.1812(6) 0.4183(5) 0.2776(5) 0.0273(15) Uani 1 1 d .
N11 N -0.1290(6) 0.5761(5) 0.1919(4) 0.0262(15) Uani 1 1 d .
N12 N -0.2747(6) 0.6343(6) 0.2928(5) 0.0297(16) Uani 1 1 d .
N13 N -0.3489(6) 0.4780(6) 0.3613(4) 0.0282(15) Uani 1 1 d .
C1 C 0.2877(10) 0.2936(7) 0.1351(7) 0.045(2) Uani 1 1 d .
C2 C 0.2344(12) 0.3742(9) 0.0576(8) 0.062(3) Uani 1 1 d .
H2A H 0.1448 0.3736 0.0669 0.075 Uiso 1 1 calc R
H2B H 0.2556 0.3616 -0.0009 0.075 Uiso 1 1 calc R
C3 C 0.2869(12) 0.4759(8) 0.0560(7) 0.055(3) Uani 1 1 d .
H3A H 0.3766 0.4724 0.0520 0.066 Uiso 1 1 calc R
H3B H 0.2624 0.4873 0.1146 0.066 Uiso 1 1 calc R
C4 C 0.2488(12) 0.5687(7) -0.0225(7) 0.055(3) Uani 1 1 d .
H4A H 0.2829 0.5630 -0.0813 0.066 Uiso 1 1 calc R
H4B H 0.1592 0.5690 -0.0237 0.066 Uiso 1 1 calc R
C5 C 0.2922(11) 0.6657(8) -0.0113(6) 0.048(3) Uani 1 1 d .
H5A H 0.3820 0.6659 -0.0136 0.058 Uiso 1 1 calc R
H5B H 0.2633 0.6677 0.0499 0.058 Uiso 1 1 calc R
C6 C 0.2517(12) 0.7620(8) -0.0817(7) 0.051(3) Uani 1 1 d .
H6A H 0.1628 0.7585 -0.0865 0.062 Uiso 1 1 calc R
H6B H 0.2917 0.7668 -0.1419 0.062 Uiso 1 1 calc R
C7 C 0.2839(12) 0.8572(7) -0.0555(6) 0.052(3) Uani 1 1 d .
H7A H 0.3701 0.8545 -0.0406 0.062 Uiso 1 1 calc R
H7B H 0.2336 0.8572 -0.0004 0.062 Uiso 1 1 calc R
C8 C 0.2635(9) 0.9574(8) -0.1328(6) 0.044(2) Uani 1 1 d .
H8A H 0.1795 0.9581 -0.1519 0.053 Uiso 1 1 calc R
H8B H 0.2739 1.0144 -0.1089 0.053 Uiso 1 1 calc R
C9 C 0.3545(9) 0.9691(6) -0.2161(6) 0.0301(19) Uani 1 1 d .
C10 C 0.2983(10) 0.4420(8) 0.3272(8) 0.048(3) Uani 1 1 d .
H10A H 0.2721 0.5036 0.2837 0.072 Uiso 1 1 calc R
H10B H 0.3510 0.4057 0.2953 0.072 Uiso 1 1 calc R
H10C H 0.3432 0.4581 0.3738 0.072 Uiso 1 1 calc R
C11 C 0.1083(10) 0.4237(8) 0.4258(8) 0.054(3) Uani 1 1 d .
H11A H 0.0900 0.4925 0.3918 0.081 Uiso 1 1 calc R
H11B H 0.1456 0.4227 0.4819 0.081 Uiso 1 1 calc R
H11C H 0.0331 0.3837 0.4408 0.081 Uiso 1 1 calc R
C12 C 0.1379(7) 0.1750(6) 0.6495(5) 0.0257(17) Uani 1 1 d .
C13 C 0.0674(8) 0.1862(6) 0.7941(5) 0.0278(18) Uani 1 1 d .
H13 H 0.0944 0.1429 0.8535 0.033 Uiso 1 1 calc R
C14 C -0.0333(8) 0.1316(6) 0.7555(6) 0.0281(18) Uani 1 1 d .
H14 H -0.0511 0.0622 0.7957 0.034 Uiso 1 1 calc R
C15 C -0.1164(7) 0.2782(6) 0.7828(5) 0.0258(17) Uani 1 1 d .
C16 C -0.0290(8) 0.0884(6) 0.6000(6) 0.0300(18) Uani 1 1 d .
H16A H 0.0379 0.0665 0.5652 0.036 Uiso 1 1 calc R
H16B H -0.0781 0.0286 0.6344 0.036 Uiso 1 1 calc R
C17 C -0.2581(8) 0.1783(7) 0.7211(5) 0.0305(19) Uani 1 1 d .
H17C H -0.3226 0.2050 0.7541 0.037 Uiso 1 1 calc R
H17D H -0.2723 0.1055 0.7366 0.037 Uiso 1 1 calc R
C18 C -0.0712(8) 0.2039(7) 0.4441(6) 0.0313(19) Uani 1 1 d .
C19 C -0.2367(8) 0.1677(6) 0.5572(5) 0.0289(18) Uani 1 1 d .
H19 H -0.2798 0.1015 0.5756 0.035 Uiso 1 1 calc R
C20 C -0.2809(7) 0.2381(6) 0.4642(6) 0.0274(18) Uani 1 1 d .
H20 H -0.3453 0.2054 0.4396 0.033 Uiso 1 1 calc R
C21 C -0.3321(8) 0.3079(7) 0.5842(6) 0.0316(19) Uani 1 1 d .
C22 C -0.1731(8) 0.3070(6) 0.3047(6) 0.0313(19) Uani 1 1 d .
H22A H -0.2445 0.2798 0.2837 0.038 Uiso 1 1 calc R
H22B H -0.0996 0.2891 0.2736 0.038 Uiso 1 1 calc R
C23 C -0.4107(7) 0.3955(7) 0.4310(6) 0.0306(19) Uani 1 1 d .
H23A H -0.4608 0.3580 0.4010 0.037 Uiso 1 1 calc R
H23B H -0.4662 0.4229 0.4697 0.037 Uiso 1 1 calc R
C24 C -0.0844(7) 0.4801(6) 0.2268(6) 0.0257(17) Uani 1 1 d .
C25 C -0.2973(8) 0.4728(6) 0.2730(5) 0.0280(18) Uani 1 1 d .
H25 H -0.3582 0.4473 0.2397 0.034 Uiso 1 1 calc R
C26 C -0.2579(8) 0.5840(7) 0.2217(6) 0.0304(19) Uani 1 1 d .
H26 H -0.3085 0.6143 0.1692 0.036 Uiso 1 1 calc R
C27 C -0.3273(7) 0.5698(6) 0.3743(6) 0.0281(18) Uani 1 1 d .
C28 C -0.0513(8) 0.6621(6) 0.1405(5) 0.0289(18) Uani 1 1 d .
H28A H -0.0978 0.7056 0.0914 0.035 Uiso 1 1 calc R
H28B H 0.0195 0.6376 0.1116 0.035 Uiso 1 1 calc R
C29 C -0.2822(8) 0.7434(7) 0.2729(6) 0.0306(19) Uani 1 1 d .
H29A H -0.3114 0.7719 0.2113 0.037 Uiso 1 1 calc R
H29B H -0.3431 0.7580 0.3166 0.037 Uiso 1 1 calc R

loop_
_atom_site_aniso_label
_atom_site_aniso_U_11
_atom_site_aniso_U_22
_atom_site_aniso_U_33
_atom_site_aniso_U_23
_atom_site_aniso_U_13
_atom_site_aniso_U_12
U1 0.02329(17) 0.02129(17) 0.02626(16) -0.00792(13) -0.00249(12) 0.00380(12)
U2 0.03018(19) 0.02363(18) 0.02588(16) -0.00634(13) -0.00445(13) 0.00380(13)
O1 0.028(3) 0.025(3) 0.047(3) -0.016(3) -0.002(3) 0.001(2)
O2 0.031(3) 0.031(3) 0.046(4) -0.021(3) -0.007(3) 0.002(3)
O3 0.050(4) 0.033(4) 0.046(4) -0.013(3) -0.016(3) -0.004(3)
O4 0.034(3) 0.033(4) 0.043(3) -0.008(3) -0.008(3) -0.001(3)
O5 0.037(4) 0.031(3) 0.027(3) -0.005(3) -0.003(3) 0.017(3)
O6 0.038(3) 0.020(3) 0.029(3) -0.006(2) -0.003(2) 0.010(3)
O7 0.049(4) 0.045(4) 0.040(4) -0.008(3) -0.017(3) 0.010(3)
O8 0.063(5) 0.045(4) 0.031(3) -0.007(3) -0.006(3) 0.013(4)
O9 0.046(4) 0.062(5) 0.036(3) -0.004(3) -0.009(3) 0.023(4)
O10 0.049(4) 0.071(5) 0.043(4) -0.027(4) -0.009(3) 0.038(4)
O11 0.024(3) 0.025(3) 0.032(3) -0.013(2) 0.000(2) 0.005(2)
O12 0.030(3) 0.039(4) 0.041(3) -0.020(3) -0.005(3) 0.004(3)
O13 0.028(3) 0.043(4) 0.035(3) -0.009(3) 0.002(3) 0.006(3)
O14 0.038(4) 0.040(4) 0.038(3) -0.022(3) -0.005(3) 0.009(3)
O15 0.026(3) 0.034(3) 0.046(3) -0.016(3) -0.001(3) 0.003(3)
O16 0.032(3) 0.037(3) 0.032(3) -0.018(3) 0.000(2) 0.003(3)
O17 0.036(4) 0.100(7) 0.044(4) -0.025(4) -0.001(3) 0.003(4)
O18 0.114(10) 0.096(10) 0.074(8) -0.037(8) -0.018(8) -0.002(8)
O19A 0.106(10) 0.091(10) 0.079(9) -0.031(7) -0.033(8) -0.006(8)
O19B 0.080(9) 0.086(9) 0.075(8) -0.022(7) -0.009(7) -0.007(7)
N1 0.042(6) 0.044(6) 0.124(9) -0.032(6) -0.002(6) 0.003(4)
N2 0.028(4) 0.028(4) 0.033(4) -0.013(3) -0.002(3) 0.004(3)
N3 0.025(4) 0.034(4) 0.029(3) -0.013(3) 0.001(3) 0.000(3)
N4 0.023(4) 0.033(4) 0.032(4) -0.014(3) -0.004(3) 0.000(3)
N5 0.027(4) 0.024(4) 0.035(4) -0.017(3) -0.001(3) 0.002(3)
N6 0.023(4) 0.031(4) 0.033(4) -0.008(3) -0.001(3) -0.002(3)
N7 0.025(4) 0.030(4) 0.032(4) -0.013(3) 0.000(3) -0.002(3)
N8 0.025(3) 0.022(3) 0.035(4) -0.016(3) -0.002(3) 0.000(3)
N9 0.037(4) 0.027(4) 0.028(3) -0.013(3) -0.002(3) 0.003(3)
N10 0.026(4) 0.026(4) 0.032(4) -0.012(3) 0.001(3) 0.001(3)
N11 0.023(3) 0.025(4) 0.031(3) -0.010(3) -0.002(3) 0.003(3)
N12 0.026(4) 0.038(4) 0.028(3) -0.014(3) -0.005(3) 0.004(3)
N13 0.027(4) 0.033(4) 0.026(3) -0.012(3) 0.003(3) 0.000(3)
C1 0.062(7) 0.028(5) 0.047(6) -0.009(4) -0.023(5) 0.002(5)
C2 0.079(9) 0.050(7) 0.047(6) 0.004(6) -0.020(6) 0.022(6)
C3 0.078(8) 0.043(6) 0.040(5) -0.004(5) -0.016(5) 0.007(6)
C4 0.088(9) 0.030(5) 0.048(6) -0.010(5) -0.019(6) 0.007(5)
C5 0.071(7) 0.041(6) 0.029(5) -0.007(4) -0.004(5) 0.005(5)
C6 0.084(8) 0.034(6) 0.032(5) -0.004(4) -0.001(5) 0.004(5)
C7 0.091(9) 0.033(5) 0.027(5) -0.005(4) 0.007(5) -0.001(5)
C8 0.039(6) 0.049(6) 0.043(5) -0.014(5) 0.005(4) 0.009(5)
C9 0.048(5) 0.011(4) 0.031(4) -0.006(3) 0.002(4) 0.005(4)
C10 0.053(6) 0.037(6) 0.061(6) -0.021(5) -0.018(5) 0.003(5)
C11 0.040(6) 0.050(6) 0.082(8) -0.034(6) -0.014(5) 0.004(5)
C12 0.027(4) 0.022(4) 0.028(4) -0.007(3) -0.001(3) 0.004(3)
C13 0.029(4) 0.026(4) 0.028(4) -0.008(3) -0.004(3) 0.005(3)
C14 0.032(5) 0.022(4) 0.032(4) -0.010(3) 0.001(3) -0.001(3)
C15 0.027(4) 0.029(4) 0.023(4) -0.010(3) -0.001(3) 0.000(3)
C16 0.033(5) 0.022(4) 0.037(5) -0.012(4) 0.001(4) -0.002(3)
C17 0.027(4) 0.038(5) 0.028(4) -0.012(4) 0.000(3) -0.009(4)
C18 0.032(5) 0.029(5) 0.033(4) -0.011(4) -0.003(4) -0.001(4)
C19 0.034(5) 0.024(4) 0.031(4) -0.010(4) -0.002(3) 0.000(3)
C20 0.026(4) 0.024(4) 0.037(4) -0.016(4) -0.002(3) -0.001(3)
C21 0.025(4) 0.038(5) 0.037(5) -0.019(4) -0.006(4) -0.001(4)
C22 0.036(5) 0.026(4) 0.034(4) -0.014(4) 0.002(4) 0.002(4)
C23 0.018(4) 0.043(5) 0.033(4) -0.014(4) 0.000(3) 0.006(4)
C24 0.018(4) 0.029(4) 0.036(4) -0.017(4) -0.007(3) 0.003(3)
C25 0.026(4) 0.033(5) 0.026(4) -0.010(4) -0.003(3) -0.001(3)
C26 0.025(4) 0.035(5) 0.032(4) -0.011(4) -0.005(3) 0.000(4)
C27 0.018(4) 0.029(4) 0.040(5) -0.013(4) -0.006(3) 0.004(3)
C28 0.034(5) 0.027(4) 0.026(4) -0.010(4) 0.004(3) 0.002(4)
C29 0.025(4) 0.035(5) 0.035(4) -0.015(4) -0.007(3) 0.011(4)

loop_
_atom_type_symbol
_atom_type_description
_atom_type_scat_dispersion_real
_atom_type_scat_dispersion_imag
_atom_type_scat_source
C C 0.0033 0.0016 'International Tables Vol C Tables 4.2.6.8 and 6.1.1.4'
H H 0.0000 0.0000 'International Tables Vol C Tables 4.2.6.8 and 6.1.1.4'
N N 0.0061 0.0033 'International Tables Vol C Tables 4.2.6.8 and 6.1.1.4'
O O 0.0106 0.0060 'International Tables Vol C Tables 4.2.6.8 and 6.1.1.4'
U U -9.6767 9.6646 'International Tables Vol C Tables 4.2.6.8 and 6.1.1.4'

loop_
_geom_angle_atom_site_label_1
_geom_angle_atom_site_label_2
_geom_angle_atom_site_label_3
_geom_angle
_geom_angle_site_symmetry_1
_geom_angle_site_symmetry_3
O2 U1 O1 173.9(2) . .
O2 U1 O5 91.2(3) . 2_656
O1 U1 O5 93.2(2) . 2_656
O2 U1 O5 92.5(3) . .
O1 U1 O5 93.0(3) . .
O5 U1 O5 71.2(2) 2_656 .
O2 U1 O6 92.3(2) . .
O1 U1 O6 87.0(2) . .
O5 U1 O6 140.77(19) 2_656 .
O5 U1 O6 69.64(18) . .
O2 U1 O9 91.9(3) . 1_546
O1 U1 O9 84.3(3) . 1_546
O5 U1 O9 83.56(19) 2_656 1_546
O5 U1 O9 154.44(19) . 1_546
O6 U1 O9 135.30(19) . 1_546
O2 U1 O11 85.0(2) . .
O1 U1 O11 89.1(2) . .
O5 U1 O11 152.34(18) 2_656 .
O5 U1 O11 136.26(17) . .
O6 U1 O11 66.86(17) . .
O9 U1 O11 69.23(19) 1_546 .
O4 U2 O3 176.1(3) . .
O4 U2 O5 89.9(3) . .
O3 U2 O5 94.0(3) . .
O4 U2 O6 92.1(3) . .
O3 U2 O6 88.9(3) . .
O5 U2 O6 72.94(18) . .
O4 U2 O10 92.6(3) . 2_665
O3 U2 O10 88.0(3) . 2_665
O5 U2 O10 85.0(2) . 2_665
O6 U2 O10 157.5(2) . 2_665
O4 U2 O7 89.4(3) . .
O3 U2 O7 87.2(3) . .
O5 U2 O7 146.9(2) . .
O6 U2 O7 74.0(2) . .
O10 U2 O7 128.1(2) 2_665 .
O4 U2 O8 89.5(3) . .
O3 U2 O8 86.9(3) . .
O5 U2 O8 161.1(2) . .
O6 U2 O8 125.97(19) . .
O10 U2 O8 76.1(2) 2_665 .
O7 U2 O8 52.0(2) . .
U2 O5 U1 139.5(3) . 2_656
U2 O5 U1 111.6(2) . .
U1 O5 U1 108.8(2) 2_656 .
U2 O6 U1 105.79(19) . .
U2 O6 H6 123.8 . .
U1 O6 H6 105.9 . .
C1 O7 U2 94.8(5) . .
C1 O8 U2 92.6(5) . .
C9 O9 U1 142.3(6) . 1_564
C9 O10 U2 139.0(6) . 2_665
C12 O11 U1 132.1(5) . .
H17A O17 H17B 96.0 . .
C10 N1 C11 116.1(9) . .
C10 N1 H1A 118.2 . .
C11 N1 H1A 110.1 . .
C10 N1 H1B 103.8 . .
C11 N1 H1B 92.9 . .
H1A N1 H1B 112.5 . .
C12 N2 C29 123.9(7) . 2_566
C12 N2 C13 112.1(7) . .
C29 N2 C13 123.9(7) 2_566 .
C12 N3 C16 121.5(7) . .
C12 N3 C14 112.5(7) . .
C16 N3 C14 125.9(7) . .
C15 N4 C17 122.6(7) . .
C15 N4 C14 113.2(7) . .
C17 N4 C14 124.2(7) . .
C15 N5 C13 111.2(7) . .
C15 N5 C28 121.5(6) . 2_566
C13 N5 C28 123.8(7) . 2_566
C18 N6 C19 113.0(6) . .
C18 N6 C16 123.8(7) . .
C19 N6 C16 121.9(7) . .
C18 N7 C22 124.1(7) . .
C18 N7 C20 111.4(7) . .
C22 N7 C20 121.2(7) . .
C21 N8 C20 112.0(6) . .
C21 N8 C23 121.5(6) . .
C20 N8 C23 120.1(7) . .
C21 N9 C19 112.6(7) . .
C21 N9 C17 124.4(7) . .
C19 N9 C17 121.1(7) . .
C24 N10 C25 112.0(6) . .
C24 N10 C22 121.0(6) . .
C25 N10 C22 124.0(7) . .
C24 N11 C28 123.0(7) . .
C24 N11 C26 112.8(7) . .
C28 N11 C26 123.8(6) . .
C27 N12 C29 120.8(7) . .
C27 N12 C26 111.7(7) . .
C29 N12 C26 123.5(7) . .
C27 N13 C23 122.5(7) . .
C27 N13 C25 112.6(7) . .
C23 N13 C25 124.8(7) . .
O7 C1 O8 120.3(8) . .
O7 C1 C2 120.1(9) . .
O8 C1 C2 119.6(10) . .
C1 C2 C3 108.5(10) . .
C1 C2 H2A 110.0 . .
C3 C2 H2A 110.0 . .
C1 C2 H2B 110.0 . .
C3 C2 H2B 110.0 . .
H2A C2 H2B 108.4 . .
C2 C3 C4 116.6(10) . .
C2 C3 H3A 108.1 . .
C4 C3 H3A 108.1 . .
C2 C3 H3B 108.1 . .
C4 C3 H3B 108.1 . .
H3A C3 H3B 107.3 . .
C5 C4 C3 112.3(9) . .
C5 C4 H4A 109.1 . .
C3 C4 H4A 109.1 . .
C5 C4 H4B 109.1 . .
C3 C4 H4B 109.1 . .
H4A C4 H4B 107.9 . .
C4 C5 C6 116.3(9) . .
C4 C5 H5A 108.2 . .
C6 C5 H5A 108.2 . .
C4 C5 H5B 108.2 . .
C6 C5 H5B 108.2 . .
H5A C5 H5B 107.4 . .
C5 C6 C7 112.0(9) . .
C5 C6 H6A 109.2 . .
C7 C6 H6A 109.2 . .
C5 C6 H6B 109.2 . .
C7 C6 H6B 109.2 . .
H6A C6 H6B 107.9 . .
C6 C7 C8 113.6(9) . .
C6 C7 H7A 108.9 . .
C8 C7 H7A 108.9 . .
C6 C7 H7B 108.9 . .
C8 C7 H7B 108.9 . .
H7A C7 H7B 107.7 . .
C9 C8 C7 111.2(7) . .
C9 C8 H8A 109.4 . .
C7 C8 H8A 109.4 . .
C9 C8 H8B 109.4 . .
C7 C8 H8B 109.4 . .
H8A C8 H8B 108.0 . .
O10 C9 O9 122.7(8) . .
O10 C9 C8 121.0(8) . .
O9 C9 C8 116.3(8) . .
N1 C10 H10A 109.5 . .
N1 C10 H10B 109.5 . .
H10A C10 H10B 109.5 . .
N1 C10 H10C 109.5 . .
H10A C10 H10C 109.5 . .
H10B C10 H10C 109.5 . .
N1 C11 H11A 109.5 . .
N1 C11 H11B 109.5 . .
H11A C11 H11B 109.5 . .
N1 C11 H11C 109.5 . .
H11A C11 H11C 109.5 . .
H11B C11 H11C 109.5 . .
O11 C12 N3 125.3(8) . .
O11 C12 N2 124.9(8) . .
N3 C12 N2 109.7(7) . .
N2 C13 N5 114.0(7) . .
N2 C13 C14 103.2(6) . .
N5 C13 C14 104.0(6) . .
N2 C13 H13 111.7 . .
N5 C13 H13 111.7 . .
C14 C13 H13 111.7 . .
N4 C14 N3 115.3(7) . .
N4 C14 C13 102.6(6) . .
N3 C14 C13 102.4(7) . .
N4 C14 H14 111.9 . .
N3 C14 H14 111.9 . .
C13 C14 H14 111.9 . .
O12 C15 N4 126.2(8) . .
O12 C15 N5 125.1(8) . .
N4 C15 N5 108.7(6) . .
N6 C16 N3 113.1(7) . .
N6 C16 H16A 109.0 . .
N3 C16 H16A 109.0 . .
N6 C16 H16B 109.0 . .
N3 C16 H16B 109.0 . .
H16A C16 H16B 107.8 . .
N4 C17 N9 113.4(7) . .
N4 C17 H17C 108.9 . .
N9 C17 H17C 108.9 . .
N4 C17 H17D 108.9 . .
N9 C17 H17D 108.9 . .
H17C C17 H17D 107.7 . .
O13 C18 N7 125.0(8) . .
O13 C18 N6 126.9(8) . .
N7 C18 N6 108.1(7) . .
N6 C19 N9 116.2(7) . .
N6 C19 C20 102.6(6) . .
N9 C19 C20 103.1(6) . .
N6 C19 H19 111.4 . .
N9 C19 H19 111.4 . .
C20 C19 H19 111.4 . .
N8 C20 N7 113.4(7) . .
N8 C20 C19 102.5(6) . .
N7 C20 C19 103.8(6) . .
N8 C20 H20 112.1 . .
N7 C20 H20 112.1 . .
C19 C20 H20 112.1 . .
O14 C21 N9 126.3(8) . .
O14 C21 N8 125.5(8) . .
N9 C21 N8 108.2(7) . .
N7 C22 N10 113.5(7) . .
N7 C22 H22A 108.9 . .
N10 C22 H22A 108.9 . .
N7 C22 H22B 108.9 . .
N10 C22 H22B 108.9 . .
H22A C22 H22B 107.7 . .
N13 C23 N8 114.0(7) . .
N13 C23 H23A 108.8 . .
N8 C23 H23A 108.8 . .
N13 C23 H23B 108.8 . .
N8 C23 H23B 108.8 . .
H23A C23 H23B 107.7 . .
O15 C24 N11 126.7(8) . .
O15 C24 N10 125.6(7) . .
N11 C24 N10 107.7(6) . .
N13 C25 N10 114.3(6) . .
N13 C25 C26 103.1(7) . .
N10 C25 C26 103.4(7) . .
N13 C25 H25 111.8 . .
N10 C25 H25 111.8 . .
C26 C25 H25 111.8 . .
N12 C26 N11 113.8(7) . .
N12 C26 C25 103.5(6) . .
N11 C26 C25 103.3(6) . .
N12 C26 H26 111.9 . .
N11 C26 H26 111.9 . .
C25 C26 H26 111.9 . .
O16 C27 N13 127.0(8) . .
O16 C27 N12 124.8(8) . .
N13 C27 N12 108.2(7) . .
N11 C28 N5 114.4(6) . 2_566
N11 C28 H28A 108.7 . .
N5 C28 H28A 108.7 2_566 .
N11 C28 H28B 108.7 . .
N5 C28 H28B 108.7 2_566 .
H28A C28 H28B 107.6 . .
N2 C29 N12 114.4(6) 2_566 .
N2 C29 H29A 108.7 2_566 .
N12 C29 H29A 108.7 . .
N2 C29 H29B 108.7 2_566 .
N12 C29 H29B 108.7 . .
H29A C29 H29B 107.6 . .

loop_
_geom_bond_atom_site_label_1
_geom_bond_atom_site_label_2
_geom_bond_distance
_geom_bond_site_symmetry_2
U1 O2 1.781(7) .
U1 O1 1.798(7) .
U1 O5 2.272(5) 2_656
U1 O5 2.313(5) .
U1 O6 2.395(5) .
U1 O9 2.394(6) 1_546
U1 O11 2.534(5) .
U2 O4 1.797(7) .
U2 O3 1.805(7) .
U2 O5 2.218(5) .
U2 O6 2.305(5) .
U2 O10 2.357(6) 2_665
U2 O7 2.478(6) .
U2 O8 2.505(6) .
O5 U1 2.272(5) 2_656
O6 H6 0.9613 .
O7 C1 1.242(12) .
O8 C1 1.278(12) .
O9 C9 1.250(10) .
O9 U1 2.394(6) 1_564
O10 C9 1.227(10) .
O10 U2 2.357(6) 2_665
O11 C12 1.234(9) .
O12 C15 1.217(9) .
O13 C18 1.216(10) .
O14 C21 1.227(10) .
O15 C24 1.215(9) .
O16 C27 1.225(10) .
O17 H17A 0.9156 .
O17 H17B 0.8683 .
N1 C10 1.402(14) .
N1 C11 1.465(13) .
N1 H1A 0.8251 .
N1 H1B 0.8779 .
N2 C12 1.360(11) .
N2 C29 1.441(11) 2_566
N2 C13 1.445(10) .
N3 C12 1.340(11) .
N3 C16 1.459(11) .
N3 C14 1.462(10) .
N4 C15 1.367(11) .
N4 C17 1.444(11) .
N4 C14 1.449(10) .
N5 C15 1.383(10) .
N5 C13 1.457(9) .
N5 C28 1.463(11) 2_566
N6 C18 1.369(10) .
N6 C19 1.443(10) .
N6 C16 1.451(10) .
N7 C18 1.368(10) .
N7 C22 1.443(10) .
N7 C20 1.458(10) .
N8 C21 1.375(10) .
N8 C20 1.449(9) .
N8 C23 1.461(10) .
N9 C21 1.339(10) .
N9 C19 1.454(10) .
N9 C17 1.454(10) .
N10 C24 1.387(11) .
N10 C25 1.457(10) .
N10 C22 1.469(10) .
N11 C24 1.369(10) .
N11 C28 1.444(11) .
N11 C26 1.453(10) .
N12 C27 1.376(11) .
N12 C29 1.446(11) .
N12 C26 1.451(11) .
N13 C27 1.363(11) .
N13 C23 1.431(11) .
N13 C25 1.442(10) .
C1 C2 1.497(12) .
C2 C3 1.508(17) .
C2 H2A 0.9700 .
C2 H2B 0.9700 .
C3 C4 1.536(13) .
C3 H3A 0.9700 .
C3 H3B 0.9700 .
C4 C5 1.481(15) .
C4 H4A 0.9700 .
C4 H4B 0.9700 .
C5 C6 1.515(13) .
C5 H5A 0.9700 .
C5 H5B 0.9700 .
C6 C7 1.530(15) .
C6 H6A 0.9700 .
C6 H6B 0.9700 .
C7 C8 1.544(13) .
C7 H7A 0.9700 .
C7 H7B 0.9700 .
C8 C9 1.521(12) .
C8 H8A 0.9700 .
C8 H8B 0.9700 .
C10 H10A 0.9600 .
C10 H10B 0.9600 .
C10 H10C 0.9600 .
C11 H11A 0.9600 .
C11 H11B 0.9600 .
C11 H11C 0.9600 .
C13 C14 1.563(12) .
C13 H13 0.9800 .
C14 H14 0.9800 .
C16 H16A 0.9700 .
C16 H16B 0.9700 .
C17 H17C 0.9700 .
C17 H17D 0.9700 .
C19 C20 1.553(11) .
C19 H19 0.9800 .
C20 H20 0.9800 .
C22 H22A 0.9700 .
C22 H22B 0.9700 .
C23 H23A 0.9700 .
C23 H23B 0.9700 .
C25 C26 1.543(12) .
C25 H25 0.9800 .
C26 H26 0.9800 .
C28 N5 1.463(11) 2_566
C28 H28A 0.9700 .
C28 H28B 0.9700 .
C29 N2 1.441(11) 2_566
C29 H29A 0.9700 .
C29 H29B 0.9700 .

loop_
_geom_hbond_atom_site_label_D
_geom_hbond_atom_site_label_H
_geom_hbond_atom_site_label_A
_geom_hbond_distance_DH
_geom_hbond_distance_HA
_geom_hbond_distance_DA
_geom_hbond_angle_DHA
N1 H1A O6 0.83 2.12 2.881(10) 153.2
N1 H1B O15 0.88 2.16 3.024(13) 166.7
O6 H6 O13 0.96 1.92 2.842(8) 159.9
O17 H17A O12 0.92 2.14 2.949(9) 146.6
O17 H17B O14 0.87 1.94 2.795(9) 167.9
